data_7109824
loop_
_publ_author_name
'Stephen D. Taylor'
'Amie E. Norton'
'Robert T. Hart'
'Mahmood K. Abdolmaleki'
'Jeanette A. Krause'
'William B. Connick'

_publ_section_title
;
 Between red and yellow: evidence of intermediates in a vapochromic Pt(II)
 salt
;
_journal_name_full Chem.Commun.
_journal_page_first 9161
_journal_paper_doi 10.1039/c3cc45418e
_journal_volume 49
_journal_year 2013
_chemical_formula_moiety 'C15 H11 N3 Cl Pt, Cl O4'
_chemical_formula_sum 'C15 H11 Cl2 N3 O4 Pt'
_chemical_formula_weight 563.26
_chemical_name_systematic
;
 ?
;
_space_group_IT_number 14
_symmetry_cell_setting monoclinic
_symmetry_space_group_name_Hall '-P 2ybc'
_symmetry_space_group_name_H-M 'P 1 21/c 1'
_atom_sites_solution_hydrogens geom
_atom_sites_solution_primary direct
_atom_sites_solution_secondary difmap
_audit_creation_method SHELXL-97
_cell_angle_alpha 90.00
_cell_angle_beta 90.336(3)
_cell_angle_gamma 90.00
_cell_formula_units_Z 8
_cell_length_a 7.0189(3)
_cell_length_b 16.8805(8)
_cell_length_c 26.8979(13)
_cell_measurement_reflns_used 5242
_cell_measurement_temperature 150(2)
_cell_measurement_theta_max 33.16
_cell_measurement_theta_min 3.01
_cell_volume 3186.9(3)
_computing_cell_refinement 'Bruker SAINT v7.60A'
_computing_data_collection 'Bruker APEX2 v2010.3.0'
_computing_data_reduction 'Bruker SAINT v7.60A'
_computing_molecular_graphics 'Bruker SHELXTL v6.14'
_computing_publication_material 'Bruker SHELXTL v6.14'
_computing_structure_refinement 'Bruker SHELXTL v6.14'
_computing_structure_solution 'Bruker SHELXTL v6.14'
_diffrn_ambient_temperature 150(2)
_diffrn_measured_fraction_theta_full 0.999
_diffrn_measured_fraction_theta_max 0.999
_diffrn_measurement_device_type 'Bruker AXS APEXII CCD diffractometer'
_diffrn_measurement_method 'omega scans'
_diffrn_radiation_monochromator 'Si-<111> channel cut crystal'
_diffrn_radiation_source synchrotron
_diffrn_radiation_type synchrotron
_diffrn_radiation_wavelength 0.88560
_diffrn_reflns_av_R_equivalents 0.0945
_diffrn_reflns_av_sigmaI/netI 0.0655
_diffrn_reflns_limit_h_max 8
_diffrn_reflns_limit_h_min -8
_diffrn_reflns_limit_k_max 21
_diffrn_reflns_limit_k_min -21
_diffrn_reflns_limit_l_max 33
_diffrn_reflns_limit_l_min -33
_diffrn_reflns_number 41902
_diffrn_reflns_theta_full 33.67
_diffrn_reflns_theta_max 33.67
_diffrn_reflns_theta_min 3.01
_diffrn_standards_decay_% 0
_diffrn_standards_interval_count 0
_diffrn_standards_number 0
_exptl_absorpt_coefficient_mu 15.972
_exptl_absorpt_correction_T_max 0.9244
_exptl_absorpt_correction_T_min 0.5675
_exptl_absorpt_correction_type multi-scan
_exptl_absorpt_process_details 'SADABS v2008/1 (Sheldrick)'
_exptl_crystal_colour orange
_exptl_crystal_density_diffrn 2.348
_exptl_crystal_density_method 'not measured'
_exptl_crystal_description needle
_exptl_crystal_F_000 2128
_exptl_crystal_size_max 0.040
_exptl_crystal_size_mid 0.005
_exptl_crystal_size_min 0.005
_refine_diff_density_max 0.789
_refine_diff_density_min -0.700
_refine_diff_density_rms 0.150
_refine_ls_extinction_method none
_refine_ls_goodness_of_fit_ref 1.009
_refine_ls_hydrogen_treatment constr
_refine_ls_matrix_type full
_refine_ls_number_parameters 451
_refine_ls_number_reflns 6536
_refine_ls_number_restraints 0
_refine_ls_restrained_S_all 1.009
_refine_ls_R_factor_all 0.0633
_refine_ls_R_factor_gt 0.0332
_refine_ls_shift/su_max 0.001
_refine_ls_shift/su_mean 0.000
_refine_ls_structure_factor_coef Fsqd
_refine_ls_weighting_details 'calc w=1/[\s^2^(Fo^2^)+(0.0001P)^2^+0.9677P] where P=(Fo^2^+2Fc^2^)/3'
_refine_ls_weighting_scheme calc
_refine_ls_wR_factor_gt 0.0600
_refine_ls_wR_factor_ref 0.0690
_reflns_number_gt 4625
_reflns_number_total 6536
_reflns_threshold_expression >2\s(I)
_cod_data_source_file c3cc45418e.txt
_cod_data_source_block 2
_cod_original_sg_symbol_H-M P2(1)/c
_cod_database_code 7109824

loop_
_symmetry_equiv_pos_as_xyz
'x, y, z'
'-x, y+1/2, -z+1/2'
'-x, -y, -z'
'x, -y-1/2, z-1/2'

loop_
_atom_site_label
_atom_site_type_symbol
_atom_site_fract_x
_atom_site_fract_y
_atom_site_fract_z
_atom_site_U_iso_or_equiv
_atom_site_adp_type
_atom_site_occupancy
_atom_site_symmetry_multiplicity
_atom_site_calc_flag
_atom_site_refinement_flags
Pt1 Pt 0.45966(3) 0.219395(15) 0.059104(10) 0.02133(8) Uani 1 1 d .
Cl1 Cl 0.3718(2) 0.09324(9) 0.03603(6) 0.0282(4) Uani 1 1 d .
N1A N 0.4456(7) 0.2057(3) 0.13342(18) 0.0216(11) Uani 1 1 d .
N2A N 0.5448(7) 0.3241(3) 0.07868(19) 0.0206(11) Uani 1 1 d .
N3A N 0.5047(7) 0.2649(3) -0.0093(2) 0.0247(12) Uani 1 1 d .
C1A C 0.3926(8) 0.1420(4) 0.1590(2) 0.0274(15) Uani 1 1 d .
H2 H 0.3538 0.0959 0.1413 0.033 Uiso 1 1 calc R
C2A C 0.3921(9) 0.1406(4) 0.2103(2) 0.0333(16) Uani 1 1 d .
H9 H 0.3573 0.0937 0.2274 0.040 Uiso 1 1 calc R
C3A C 0.4422(10) 0.2078(4) 0.2366(3) 0.0373(17) Uani 1 1 d .
H6 H 0.4398 0.2082 0.2719 0.045 Uiso 1 1 calc R
C4A C 0.4961(9) 0.2745(4) 0.2102(3) 0.0311(16) Uani 1 1 d .
H13 H 0.5334 0.3211 0.2276 0.037 Uiso 1 1 calc R
C5A C 0.4958(8) 0.2736(4) 0.1588(2) 0.0255(15) Uani 1 1 d .
C6A C 0.5551(8) 0.3401(4) 0.1280(3) 0.0259(15) Uani 1 1 d .
C7A C 0.6132(9) 0.4156(4) 0.1429(3) 0.0353(18) Uani 1 1 d .
H1 H 0.6163 0.4301 0.1770 0.042 Uiso 1 1 calc R
C8A C 0.6665(9) 0.4686(4) 0.1060(3) 0.0387(19) Uani 1 1 d .
H12 H 0.7078 0.5201 0.1154 0.046 Uiso 1 1 calc R
C9A C 0.6617(9) 0.4492(4) 0.0561(3) 0.0352(18) Uani 1 1 d .
H11 H 0.7015 0.4861 0.0316 0.042 Uiso 1 1 calc R
C10A C 0.5977(9) 0.3749(4) 0.0427(3) 0.0275(16) Uani 1 1 d .
C11A C 0.5761(9) 0.3415(4) -0.0077(3) 0.0300(16) Uani 1 1 d .
C12A C 0.6213(10) 0.3810(4) -0.0502(3) 0.0357(18) Uani 1 1 d .
H12B H 0.6754 0.4326 -0.0488 0.043 Uiso 1 1 calc R
C13A C 0.5865(10) 0.3440(5) -0.0961(3) 0.045(2) Uani 1 1 d .
H13B H 0.6154 0.3707 -0.1262 0.053 Uiso 1 1 calc R
C14A C 0.5103(10) 0.2689(5) -0.0974(3) 0.0413(19) Uani 1 1 d .
H14B H 0.4828 0.2437 -0.1282 0.050 Uiso 1 1 calc R
C15A C 0.4749(9) 0.2310(4) -0.0530(3) 0.0312(16) Uani 1 1 d .
H15A H 0.4270 0.1784 -0.0538 0.037 Uiso 1 1 calc R
Pt2 Pt 1.02916(3) 0.287816(15) 0.068226(10) 0.02254(8) Uani 1 1 d .
Cl2 Cl 1.1185(2) 0.39925(9) 0.02451(7) 0.0312(4) Uani 1 1 d .
N1B N 0.9719(7) 0.2150(3) 0.0103(2) 0.0265(12) Uani 1 1 d .
N2B N 0.9480(7) 0.1956(3) 0.10476(19) 0.0225(12) Uani 1 1 d .
N3B N 1.0516(7) 0.3320(3) 0.1382(2) 0.0259(12) Uani 1 1 d .
C1B C 0.9903(9) 0.2304(4) -0.0383(3) 0.0317(16) Uani 1 1 d .
H14 H 1.0373 0.2805 -0.0486 0.038 Uiso 1 1 calc R
C2B C 0.9420(9) 0.1744(4) -0.0740(3) 0.0352(17) Uani 1 1 d .
H3 H 0.9556 0.1863 -0.1083 0.042 Uiso 1 1 calc R
C3B C 0.8738(10) 0.1008(4) -0.0594(3) 0.0375(18) Uani 1 1 d .
H8 H 0.8423 0.0617 -0.0836 0.045 Uiso 1 1 calc R
C4B C 0.8521(9) 0.0850(4) -0.0088(3) 0.0301(16) Uani 1 1 d .
H5 H 0.8010 0.0357 0.0018 0.036 Uiso 1 1 calc R
C5B C 0.9049(8) 0.1408(4) 0.0251(2) 0.0255(14) Uani 1 1 d .
C6B C 0.8909(8) 0.1314(4) 0.0793(2) 0.0231(14) Uani 1 1 d .
C7B C 0.8314(9) 0.0648(4) 0.1051(3) 0.0300(16) Uani 1 1 d .
H4 H 0.7917 0.0185 0.0878 0.036 Uiso 1 1 calc R
C8B C 0.8307(9) 0.0669(4) 0.1571(3) 0.0349(17) Uani 1 1 d .
H10 H 0.7919 0.0213 0.1751 0.042 Uiso 1 1 calc R
C9B C 0.8858(9) 0.1345(4) 0.1828(3) 0.0346(17) Uani 1 1 d .
H7 H 0.8842 0.1356 0.2181 0.042 Uiso 1 1 calc R
C10B C 0.9433(8) 0.2006(4) 0.1559(2) 0.0253(15) Uani 1 1 d .
C11B C 0.9983(8) 0.2795(4) 0.1740(3) 0.0276(15) Uani 1 1 d .
C12B C 0.9977(10) 0.3001(4) 0.2236(3) 0.0378(18) Uani 1 1 d .
H12A H 0.9606 0.2628 0.2482 0.045 Uiso 1 1 calc R
C13B C 1.0522(10) 0.3762(4) 0.2370(3) 0.0405(19) Uani 1 1 d .
H13A H 1.0517 0.3919 0.2709 0.049 Uiso 1 1 calc R
C14B C 1.1069(10) 0.4285(5) 0.2008(3) 0.0417(19) Uani 1 1 d .
H14A H 1.1463 0.4804 0.2097 0.050 Uiso 1 1 calc R
C15B C 1.1051(9) 0.4060(4) 0.1509(3) 0.0345(17) Uani 1 1 d .
H15B H 1.1414 0.4428 0.1260 0.041 Uiso 1 1 calc R
Cl3 Cl 0.0481(3) 0.14041(11) 0.33255(7) 0.0414(4) Uani 1 1 d .
O1 O 0.1134(9) 0.2210(3) 0.3320(2) 0.0641(17) Uani 1 1 d .
O2 O 0.0158(8) 0.1152(3) 0.38256(18) 0.0570(16) Uani 1 1 d .
O3 O 0.1895(8) 0.0909(3) 0.3101(2) 0.0604(16) Uani 1 1 d .
O4 O -0.1281(8) 0.1351(3) 0.30492(19) 0.0530(15) Uani 1 1 d .
Cl4 Cl 0.6101(3) 0.41892(10) 0.31824(7) 0.0377(4) Uani 1 1 d .
O5 O 0.6723(7) 0.3379(3) 0.31152(18) 0.0448(13) Uani 1 1 d .
O6 O 0.7750(7) 0.4677(3) 0.3273(2) 0.0467(14) Uani 1 1 d .
O7 O 0.4862(8) 0.4232(3) 0.3604(2) 0.0577(16) Uani 1 1 d .
O8 O 0.5102(8) 0.4456(3) 0.2744(2) 0.0549(16) Uani 1 1 d .

loop_
_atom_site_aniso_label
_atom_site_aniso_U_11
_atom_site_aniso_U_22
_atom_site_aniso_U_33
_atom_site_aniso_U_23
_atom_site_aniso_U_13
_atom_site_aniso_U_12
Pt1 0.01760(14) 0.01953(13) 0.02685(15) -0.00001(12) 0.00072(11) 0.00034(11)
Cl1 0.0283(9) 0.0201(8) 0.0362(10) -0.0057(7) -0.0010(7) -0.0023(6)
N1A 0.020(3) 0.020(3) 0.025(3) -0.003(2) -0.002(2) 0.000(2)
N2A 0.019(3) 0.016(3) 0.027(3) 0.001(2) 0.003(2) 0.007(2)
N3A 0.019(3) 0.025(3) 0.030(3) 0.004(2) 0.002(2) 0.005(2)
C1A 0.022(3) 0.028(4) 0.032(4) -0.005(3) 0.003(3) -0.002(3)
C2A 0.036(4) 0.037(4) 0.028(4) 0.006(3) 0.006(3) 0.004(3)
C3A 0.041(4) 0.050(5) 0.021(4) 0.004(4) 0.001(3) 0.008(4)
C4A 0.027(4) 0.027(4) 0.039(4) -0.004(3) 0.002(3) 0.000(3)
C5A 0.017(3) 0.029(4) 0.030(4) 0.001(3) -0.006(3) 0.000(3)
C6A 0.018(3) 0.023(3) 0.037(4) -0.006(3) -0.004(3) 0.005(3)
C7A 0.027(4) 0.025(4) 0.053(5) -0.012(3) -0.007(3) 0.000(3)
C8A 0.026(4) 0.023(4) 0.068(6) -0.009(4) -0.004(4) -0.002(3)
C9A 0.025(4) 0.020(4) 0.061(6) 0.002(3) 0.006(3) 0.001(3)
C10A 0.018(3) 0.021(3) 0.043(4) 0.007(3) 0.002(3) 0.005(3)
C11A 0.026(4) 0.025(4) 0.039(4) 0.010(3) 0.011(3) 0.010(3)
C12A 0.034(4) 0.033(4) 0.040(5) 0.008(3) 0.014(3) 0.006(3)
C13A 0.040(5) 0.050(5) 0.043(5) 0.016(4) 0.009(4) 0.014(4)
C14A 0.035(4) 0.060(6) 0.029(4) 0.001(4) 0.006(3) 0.014(4)
C15A 0.032(4) 0.032(4) 0.030(4) 0.006(3) 0.001(3) 0.007(3)
Pt2 0.01707(14) 0.02148(14) 0.02908(16) 0.00227(12) 0.00028(11) 0.00043(11)
Cl2 0.0256(9) 0.0249(8) 0.0430(10) 0.0095(7) 0.0049(7) -0.0005(7)
N1B 0.022(3) 0.028(3) 0.029(3) 0.008(3) -0.001(2) 0.004(2)
N2B 0.015(3) 0.027(3) 0.025(3) 0.004(2) -0.001(2) 0.000(2)
N3B 0.019(3) 0.025(3) 0.034(3) -0.001(3) 0.003(2) 0.000(2)
C1B 0.027(4) 0.035(4) 0.033(4) 0.002(3) 0.000(3) 0.002(3)
C2B 0.032(4) 0.049(5) 0.024(4) -0.001(3) -0.008(3) 0.007(3)
C3B 0.034(4) 0.044(5) 0.034(4) -0.012(4) -0.004(3) 0.005(3)
C4B 0.021(4) 0.032(4) 0.038(4) -0.002(3) -0.005(3) 0.003(3)
C5B 0.018(3) 0.026(3) 0.032(4) 0.002(3) -0.001(3) -0.001(3)
C6B 0.013(3) 0.023(3) 0.033(4) 0.000(3) -0.001(3) 0.008(3)
C7B 0.027(4) 0.021(3) 0.042(4) 0.008(3) -0.002(3) 0.000(3)
C8B 0.029(4) 0.034(4) 0.042(5) 0.013(3) -0.001(3) 0.002(3)
C9B 0.033(4) 0.037(4) 0.034(4) 0.006(3) 0.000(3) 0.003(3)
C10B 0.013(3) 0.030(4) 0.033(4) 0.001(3) 0.001(3) 0.004(3)
C11B 0.016(3) 0.031(4) 0.035(4) -0.007(3) -0.001(3) -0.001(3)
C12B 0.037(4) 0.040(4) 0.037(4) 0.000(4) -0.006(3) -0.002(3)
C13B 0.036(4) 0.049(5) 0.037(5) -0.018(4) -0.002(4) 0.002(4)
C14B 0.038(4) 0.038(4) 0.049(5) -0.012(4) -0.004(4) -0.003(3)
C15B 0.025(4) 0.032(4) 0.046(5) -0.003(3) -0.007(3) 0.003(3)
Cl3 0.0506(12) 0.0426(11) 0.0312(10) 0.0028(8) 0.0053(9) 0.0108(9)
O1 0.077(4) 0.049(4) 0.065(4) -0.002(3) -0.009(3) -0.003(3)
O2 0.067(4) 0.078(4) 0.026(3) 0.010(3) 0.008(3) 0.025(3)
O3 0.070(4) 0.062(4) 0.049(4) 0.009(3) 0.028(3) 0.021(3)
O4 0.054(4) 0.066(4) 0.039(3) 0.006(3) -0.003(3) -0.002(3)
Cl4 0.0474(11) 0.0318(9) 0.0339(10) -0.0038(8) -0.0034(9) 0.0054(8)
O5 0.061(3) 0.030(3) 0.043(3) -0.005(2) 0.000(3) 0.015(2)
O6 0.044(3) 0.042(3) 0.054(4) -0.007(3) -0.016(3) -0.001(3)
O7 0.054(4) 0.068(4) 0.051(4) -0.005(3) 0.016(3) 0.015(3)
O8 0.079(4) 0.036(3) 0.049(4) -0.005(3) -0.035(3) 0.008(3)

loop_
_atom_type_symbol
_atom_type_description
_atom_type_scat_dispersion_real
_atom_type_scat_dispersion_imag
_atom_type_scat_source
C C -0.0020 0.0027 'L. Kissel & R.H. Pratt, Acta Cryst A (1990), A46, 170-175'
H H 0.0000 0.0000 'International Tables Vol C Tables 4.2.6.8 and 6.1.1.4'
N N -0.0031 0.0054 'L. Kissel & R.H. Pratt, Acta Cryst A (1990), A46, 170-175'
O O -0.0042 0.0099 'L. Kissel & R.H. Pratt, Acta Cryst A (1990), A46, 170-175'
Cl Cl 0.1687 0.2462 'L. Kissel & R.H. Pratt, Acta Cryst A (1990), A46, 170-175'
Pt Pt -6.9210 11.8937 'L. Kissel & R.H. Pratt, Acta Cryst A (1990), A46, 170-175'

loop_
_geom_angle_atom_site_label_1
_geom_angle_atom_site_label_2
_geom_angle_atom_site_label_3
_geom_angle
N2A Pt1 N1A 81.5(2)
N2A Pt1 N3A 81.4(2)
N1A Pt1 N3A 162.9(2)
N2A Pt1 Cl1 177.56(14)
N1A Pt1 Cl1 98.43(14)
N3A Pt1 Cl1 98.61(16)
C1A N1A C5A 119.2(5)
C1A N1A Pt1 128.4(4)
C5A N1A Pt1 112.5(4)
C10A N2A C6A 124.2(5)
C10A N2A Pt1 118.2(4)
C6A N2A Pt1 117.6(4)
C15A N3A C11A 119.1(6)
C15A N3A Pt1 128.3(4)
C11A N3A Pt1 112.6(4)
N1A C1A C2A 122.2(6)
N1A C1A H2 118.9
C2A C1A H2 118.9
C1A C2A C3A 119.8(6)
C1A C2A H9 120.1
C3A C2A H9 120.1
C2A C3A C4A 118.3(6)
C2A C3A H6 120.8
C4A C3A H6 120.8
C5A C4A C3A 120.3(6)
C5A C4A H13 119.9
C3A C4A H13 119.9
N1A C5A C4A 120.2(6)
N1A C5A C6A 115.6(6)
C4A C5A C6A 124.2(6)
N2A C6A C7A 118.5(6)
N2A C6A C5A 112.9(5)
C7A C6A C5A 128.6(7)
C8A C7A C6A 117.6(7)
C8A C7A H1 121.2
C6A C7A H1 121.2
C9A C8A C7A 122.3(6)
C9A C8A H12 118.8
C7A C8A H12 118.8
C10A C9A C8A 118.4(7)
C10A C9A H11 120.8
C8A C9A H11 120.8
N2A C10A C9A 118.9(7)
N2A C10A C11A 112.8(6)
C9A C10A C11A 128.3(6)
C12A C11A N3A 121.0(7)
C12A C11A C10A 124.1(6)
N3A C11A C10A 114.9(6)
C11A C12A C13A 118.7(7)
C11A C12A H12B 120.7
C13A C12A H12B 120.7
C14A C13A C12A 119.9(7)
C14A C13A H13B 120.1
C12A C13A H13B 120.1
C13A C14A C15A 118.5(7)
C13A C14A H14B 120.7
C15A C14A H14B 120.7
N3A C15A C14A 122.7(7)
N3A C15A H15A 118.6
C14A C15A H15A 118.6
N2B Pt2 N1B 81.0(2)
N2B Pt2 N3B 81.1(2)
N1B Pt2 N3B 162.0(2)
N2B Pt2 Cl2 178.56(14)
N1B Pt2 Cl2 98.99(15)
N3B Pt2 Cl2 98.83(15)
C1B N1B C5B 119.1(6)
C1B N1B Pt2 127.9(5)
C5B N1B Pt2 113.1(4)
C6B N2B C10B 123.3(5)
C6B N2B Pt2 118.7(4)
C10B N2B Pt2 118.0(4)
C15B N3B C11B 120.1(6)
C15B N3B Pt2 126.5(5)
C11B N3B Pt2 113.3(4)
N1B C1B C2B 121.2(7)
N1B C1B H14 119.4
C2B C1B H14 119.4
C1B C2B C3B 119.9(7)
C1B C2B H3 120.0
C3B C2B H3 120.0
C2B C3B C4B 119.0(7)
C2B C3B H8 120.5
C4B C3B H8 120.5
C5B C4B C3B 119.3(7)
C5B C4B H5 120.3
C3B C4B H5 120.3
C4B C5B N1B 121.4(6)
C4B C5B C6B 124.7(6)
N1B C5B C6B 113.8(5)
N2B C6B C7B 119.2(6)
N2B C6B C5B 113.4(5)
C7B C6B C5B 127.4(6)
C6B C7B C8B 118.9(6)
C6B C7B H4 120.6
C8B C7B H4 120.6
C9B C8B C7B 121.1(6)
C9B C8B H10 119.5
C7B C8B H10 119.5
C8B C9B C10B 118.8(7)
C8B C9B H7 120.6
C10B C9B H7 120.6
N2B C10B C9B 118.6(6)
N2B C10B C11B 112.2(5)
C9B C10B C11B 129.2(6)
N3B C11B C12B 121.5(6)
N3B C11B C10B 115.4(6)
C12B C11B C10B 123.2(6)
C11B C12B C13B 118.8(7)
C11B C12B H12A 120.6
C13B C12B H12A 120.6
C14B C13B C12B 119.3(7)
C14B C13B H13A 120.4
C12B C13B H13A 120.4
C13B C14B C15B 120.5(7)
C13B C14B H14A 119.7
C15B C14B H14A 119.7
N3B C15B C14B 119.8(7)
N3B C15B H15B 120.1
C14B C15B H15B 120.1
O2 Cl3 O3 109.7(3)
O2 Cl3 O1 110.1(4)
O3 Cl3 O1 109.0(4)
O2 Cl3 O4 109.1(3)
O3 Cl3 O4 109.9(4)
O1 Cl3 O4 109.0(3)
O7 Cl4 O6 109.1(3)
O7 Cl4 O8 109.7(4)
O6 Cl4 O8 110.3(3)
O7 Cl4 O5 109.3(3)
O6 Cl4 O5 108.6(3)
O8 Cl4 O5 109.8(3)

loop_
_geom_bond_atom_site_label_1
_geom_bond_atom_site_label_2
_geom_bond_distance
Pt1 N2A 1.937(5)
Pt1 N1A 2.015(5)
Pt1 N3A 2.020(5)
Pt1 Cl1 2.3013(15)
N1A C1A 1.331(7)
N1A C5A 1.380(7)
N2A C10A 1.348(8)
N2A C6A 1.356(8)
N3A C15A 1.324(8)
N3A C11A 1.386(8)
C1A C2A 1.380(9)
C1A H2 0.9500
C2A C3A 1.381(9)
C2A H9 0.9500
C3A C4A 1.385(9)
C3A H6 0.9500
C4A C5A 1.383(9)
C4A H13 0.9500
C5A C6A 1.458(9)
C6A C7A 1.395(9)
C7A C8A 1.389(10)
C7A H1 0.9500
C8A C9A 1.383(10)
C8A H12 0.9500
C9A C10A 1.378(8)
C9A H11 0.9500
C10A C11A 1.474(9)
C11A C12A 1.365(9)
C12A C13A 1.405(10)
C12A H12B 0.9500
C13A C14A 1.376(10)
C13A H13B 0.9500
C14A C15A 1.379(9)
C14A H14B 0.9500
C15A H15A 0.9500
Pt2 N2B 1.928(5)
Pt2 N1B 2.022(5)
Pt2 N3B 2.029(5)
Pt2 Cl2 2.3071(15)
N1B C1B 1.342(8)
N1B C5B 1.396(8)
N2B C6B 1.343(7)
N2B C10B 1.378(8)
N3B C15B 1.349(8)
N3B C11B 1.362(8)
C1B C2B 1.387(9)
C1B H14 0.9500
C2B C3B 1.389(10)
C2B H3 0.9500
C3B C4B 1.396(9)
C3B H8 0.9500
C4B C5B 1.362(9)
C4B H5 0.9500
C5B C6B 1.470(9)
C6B C7B 1.388(8)
C7B C8B 1.399(9)
C7B H4 0.9500
C8B C9B 1.387(9)
C8B H10 0.9500
C9B C10B 1.391(9)
C9B H7 0.9500
C10B C11B 1.469(9)
C11B C12B 1.380(9)
C12B C13B 1.388(9)
C12B H12A 0.9500
C13B C14B 1.372(10)
C13B H13A 0.9500
C14B C15B 1.393(10)
C14B H14A 0.9500
C15B H15B 0.9500
Cl3 O2 1.430(5)
Cl3 O3 1.434(5)
Cl3 O1 1.436(6)
Cl3 O4 1.442(5)
Cl4 O7 1.435(5)
Cl4 O6 1.440(5)
Cl4 O8 1.441(5)
Cl4 O5 1.448(5)

loop_
_geom_torsion_atom_site_label_1
_geom_torsion_atom_site_label_2
_geom_torsion_atom_site_label_3
_geom_torsion_atom_site_label_4
_geom_torsion
N2A Pt1 N1A C1A -179.9(5)
N3A Pt1 N1A C1A -176.6(6)
Cl1 Pt1 N1A C1A -2.4(5)
N2A Pt1 N1A C5A 1.4(4)
N3A Pt1 N1A C5A 4.7(9)
Cl1 Pt1 N1A C5A 178.9(4)
N1A Pt1 N2A C10A 176.9(4)
N3A Pt1 N2A C10A -2.2(4)
Cl1 Pt1 N2A C10A 89(4)
N1A Pt1 N2A C6A -0.3(4)
N3A Pt1 N2A C6A -179.4(4)
Cl1 Pt1 N2A C6A -89(4)
N2A Pt1 N3A C15A -177.7(5)
N1A Pt1 N3A C15A 179.0(6)
Cl1 Pt1 N3A C15A 4.7(5)
N2A Pt1 N3A C11A 2.3(4)
N1A Pt1 N3A C11A -1.0(9)
Cl1 Pt1 N3A C11A -175.2(4)
C5A N1A C1A C2A -2.2(9)
Pt1 N1A C1A C2A 179.2(4)
N1A C1A C2A C3A 2.0(10)
C1A C2A C3A C4A -1.4(10)
C2A C3A C4A C5A 1.1(10)
C1A N1A C5A C4A 1.8(8)
Pt1 N1A C5A C4A -179.3(5)
C1A N1A C5A C6A 179.0(5)
Pt1 N1A C5A C6A -2.1(6)
C3A C4A C5A N1A -1.3(9)
C3A C4A C5A C6A -178.3(6)
C10A N2A C6A C7A 4.0(9)
Pt1 N2A C6A C7A -179.0(4)
C10A N2A C6A C5A -177.7(5)
Pt1 N2A C6A C5A -0.7(6)
N1A C5A C6A N2A 1.9(7)
C4A C5A C6A N2A 178.9(6)
N1A C5A C6A C7A -180.0(6)
C4A C5A C6A C7A -2.9(10)
N2A C6A C7A C8A -3.2(9)
C5A C6A C7A C8A 178.8(6)
C6A C7A C8A C9A 0.6(10)
C7A C8A C9A C10A 1.4(10)
C6A N2A C10A C9A -1.9(9)
Pt1 N2A C10A C9A -178.9(4)
C6A N2A C10A C11A 178.5(5)
Pt1 N2A C10A C11A 1.5(7)
C8A C9A C10A N2A -0.8(9)
C8A C9A C10A C11A 178.6(6)
C15A N3A C11A C12A -2.1(9)
Pt1 N3A C11A C12A 177.8(5)
C15A N3A C11A C10A 177.9(5)
Pt1 N3A C11A C10A -2.2(6)
N2A C10A C11A C12A -179.5(6)
C9A C10A C11A C12A 1.0(10)
N2A C10A C11A N3A 0.5(7)
C9A C10A C11A N3A -179.0(6)
N3A C11A C12A C13A 2.8(10)
C10A C11A C12A C13A -177.3(6)
C11A C12A C13A C14A -0.8(10)
C12A C13A C14A C15A -1.7(10)
C11A N3A C15A C14A -0.5(9)
Pt1 N3A C15A C14A 179.5(5)
C13A C14A C15A N3A 2.4(10)
N2B Pt2 N1B C1B -179.4(5)
N3B Pt2 N1B C1B 174.8(6)
Cl2 Pt2 N1B C1B 2.0(5)
N2B Pt2 N1B C5B 0.8(4)
N3B Pt2 N1B C5B -4.9(9)
Cl2 Pt2 N1B C5B -177.7(4)
N1B Pt2 N2B C6B -1.5(4)
N3B Pt2 N2B C6B 176.7(5)
Cl2 Pt2 N2B C6B 90(6)
N1B Pt2 N2B C10B -178.5(4)
N3B Pt2 N2B C10B -0.3(4)
Cl2 Pt2 N2B C10B -87(6)
N2B Pt2 N3B C15B -178.7(5)
N1B Pt2 N3B C15B -172.9(6)
Cl2 Pt2 N3B C15B -0.1(5)
N2B Pt2 N3B C11B -1.3(4)
N1B Pt2 N3B C11B 4.5(9)
Cl2 Pt2 N3B C11B 177.2(4)
C5B N1B C1B C2B 0.7(9)
Pt2 N1B C1B C2B -179.0(5)
N1B C1B C2B C3B -0.2(10)
C1B C2B C3B C4B 1.0(10)
C2B C3B C4B C5B -2.4(10)
C3B C4B C5B N1B 3.0(9)
C3B C4B C5B C6B -179.5(6)
C1B N1B C5B C4B -2.2(9)
Pt2 N1B C5B C4B 177.5(5)
C1B N1B C5B C6B -179.9(5)
Pt2 N1B C5B C6B -0.2(6)
C10B N2B C6B C7B -2.9(8)
Pt2 N2B C6B C7B -179.7(4)
C10B N2B C6B C5B 178.6(5)
Pt2 N2B C6B C5B 1.7(6)
C4B C5B C6B N2B -178.6(6)
N1B C5B C6B N2B -0.9(7)
C4B C5B C6B C7B 3.0(10)
N1B C5B C6B C7B -179.3(6)
N2B C6B C7B C8B 0.7(9)
C5B C6B C7B C8B 179.0(6)
C6B C7B C8B C9B 0.9(9)
C7B C8B C9B C10B -0.4(10)
C6B N2B C10B C9B 3.4(8)
Pt2 N2B C10B C9B -179.8(4)
C6B N2B C10B C11B -175.2(5)
Pt2 N2B C10B C11B 1.7(6)
C8B C9B C10B N2B -1.6(9)
C8B C9B C10B C11B 176.6(6)
C15B N3B C11B C12B -0.1(9)
Pt2 N3B C11B C12B -177.7(5)
C15B N3B C11B C10B -179.9(5)
Pt2 N3B C11B C10B 2.6(7)
N2B C10B C11B N3B -2.8(7)
C9B C10B C11B N3B 178.9(6)
N2B C10B C11B C12B 177.5(6)
C9B C10B C11B C12B -0.9(10)
N3B C11B C12B C13B 0.2(10)
C10B C11B C12B C13B 180.0(6)
C11B C12B C13B C14B -0.6(10)
C12B C13B C14B C15B 1.0(11)
C11B N3B C15B C14B 0.4(9)
Pt2 N3B C15B C14B 177.6(5)
C13B C14B C15B N3B -0.9(10)
